data_7216765
loop_
_publ_author_name
'Afraj, Shakil N.'
'Chen, Chinpiao'
'Lee, Gene-Hsian'

_publ_section_title
;
 Manganese(ii) chloride catalyzed highly efficient one-pot synthesis of
 propargylamines and fused triazoles via three-component coupling reaction
 under solvent-free condition
;
_journal_issue 50
_journal_name_full 'RSC Advances'
_journal_page_first 26301
_journal_paper_doi 10.1039/c4ra03232b
_journal_volume 4
_journal_year 2014
_chemical_absolute_configuration ad
_chemical_formula_sum 'C18 H18 N4 S'
_chemical_formula_weight 322.42
_chemical_name_systematic
; 
 ? 
;
_space_group_IT_number 19
_symmetry_cell_setting orthorhombic
_symmetry_space_group_name_Hall 'P 2ac 2ab'
_symmetry_space_group_name_H-M 'P 21 21 21'
_atom_sites_solution_hydrogens geom
_atom_sites_solution_primary direct
_atom_sites_solution_secondary difmap
_audit_creation_method SHELXL-97
_cell_angle_alpha 90.00
_cell_angle_beta 90.00
_cell_angle_gamma 90.00
_cell_formula_units_Z 8
_cell_length_a 13.2080(2)
_cell_length_b 14.3890(2)
_cell_length_c 16.8169(2)
_cell_measurement_reflns_used 41328
_cell_measurement_temperature 150(2)
_cell_measurement_theta_max 27.50
_cell_measurement_theta_min 1.86
_cell_volume 3196.05(8)
_computing_cell_refinement DENZO-SMN
_computing_data_collection 'NONIUS COLLECT'
_computing_data_reduction DENZO-SMN
_computing_molecular_graphics 'Bruker SHELXTL'
_computing_publication_material 'Bruker SHELXTL'
_computing_structure_refinement 'SHELXL-97 (Sheldrick, 1997)'
_computing_structure_solution 'SHELXS-97 (Sheldrick, 1990)'
_diffrn_ambient_temperature 150(2)
_diffrn_measured_fraction_theta_full 1.000
_diffrn_measured_fraction_theta_max 1.000
_diffrn_measurement_device_type 'NONIUS KappaCCD'
_diffrn_measurement_method '\w scans'
_diffrn_radiation_monochromator graphite
_diffrn_radiation_source 'fine-focus sealed tube'
_diffrn_radiation_type MoK\a
_diffrn_radiation_wavelength 0.71073
_diffrn_reflns_av_R_equivalents 0.0652
_diffrn_reflns_av_sigmaI/netI 0.0602
_diffrn_reflns_limit_h_max 17
_diffrn_reflns_limit_h_min -16
_diffrn_reflns_limit_k_max 18
_diffrn_reflns_limit_k_min -17
_diffrn_reflns_limit_l_max 21
_diffrn_reflns_limit_l_min -20
_diffrn_reflns_number 41328
_diffrn_reflns_theta_full 27.50
_diffrn_reflns_theta_max 27.50
_diffrn_reflns_theta_min 1.86
_exptl_absorpt_coefficient_mu 0.207
_exptl_absorpt_correction_T_max 0.990
_exptl_absorpt_correction_T_min 0.932
_exptl_absorpt_correction_type multi-scan
_exptl_crystal_colour colorless
_exptl_crystal_density_diffrn 1.340
_exptl_crystal_density_method 'not measured'
_exptl_crystal_description needle
_exptl_crystal_F_000 1360
_exptl_crystal_size_max 0.30
_exptl_crystal_size_mid 0.14
_exptl_crystal_size_min 0.06
_refine_diff_density_max 0.233
_refine_diff_density_min -0.269
_refine_diff_density_rms 0.061
_refine_ls_abs_structure_details 'Flack H D (1983), Acta Cryst. A39, 876-881'
_refine_ls_abs_structure_Flack -0.01(7)
_refine_ls_extinction_method none
_refine_ls_goodness_of_fit_ref 1.023
_refine_ls_hydrogen_treatment constr
_refine_ls_matrix_type full
_refine_ls_number_parameters 416
_refine_ls_number_reflns 7320
_refine_ls_number_restraints 0
_refine_ls_restrained_S_all 1.023
_refine_ls_R_factor_all 0.0718
_refine_ls_R_factor_gt 0.0400
_refine_ls_shift/su_max 0.001
_refine_ls_shift/su_mean 0.000
_refine_ls_structure_factor_coef Fsqd
_refine_ls_weighting_details 'calc w=1/[\s^2^(Fo^2^)+(0.0573P)^2^+0.0000P] where P=(Fo^2^+2Fc^2^)/3'
_refine_ls_weighting_scheme calc
_refine_ls_wR_factor_gt 0.0905
_refine_ls_wR_factor_ref 0.1053
_reflns_number_gt 5249
_reflns_number_total 7320
_reflns_threshold_expression >2sigma(I)
_cod_data_source_file c4ra03232b1.cif
_cod_data_source_block ic16202
_cod_depositor_comments
;
The following automatic conversions were performed:

'_symmetry_cell_setting' value 'Orthorhombic' changed to
'orthorhombic' according to
/usr/data/users/saulius/crontab/automatic-downloads/rss-feeds/RSC/lib/dictionaries/cif_core.dic
dictionary named 'cif_core.dic' version 2.4.2 from 2011-04-26.

Automatic conversion script
Id: cif_fix_values 2281 2013-09-26 08:29:07Z andrius 
;
_cod_original_sg_symbol_H-M P2(1)2(1)2(1)
_cod_database_code 7216765

loop_
_symmetry_equiv_pos_as_xyz
'x, y, z'
'-x+1/2, -y, z+1/2'
'-x, y+1/2, -z+1/2'
'x+1/2, -y+1/2, -z'

loop_
_atom_site_label
_atom_site_type_symbol
_atom_site_fract_x
_atom_site_fract_y
_atom_site_fract_z
_atom_site_U_iso_or_equiv
_atom_site_adp_type
_atom_site_occupancy
_atom_site_symmetry_multiplicity
_atom_site_calc_flag
_atom_site_refinement_flags
_atom_site_disorder_assembly
_atom_site_disorder_group
S1 S 0.76682(5) 1.14426(4) 0.19791(4) 0.03894(16) Uani 1 1 d . . .
N1 N 0.61181(15) 0.76623(12) 0.12878(12) 0.0334(4) Uani 1 1 d . . .
N2 N 0.54272(15) 0.71857(14) 0.17119(14) 0.0415(5) Uani 1 1 d . . .
N3 N 0.56334(15) 0.73307(13) 0.24686(13) 0.0399(5) Uani 1 1 d . . .
N4 N 0.76947(14) 0.84733(12) 0.05689(10) 0.0307(4) Uani 1 1 d . . .
C1 C 0.75910(16) 0.87198(14) 0.14090(12) 0.0278(5) Uani 1 1 d . . .
H1 H 0.8243 0.8554 0.1676 0.033 Uiso 1 1 calc R . .
C2 C 0.67816(17) 0.81118(14) 0.17638(13) 0.0290(5) Uani 1 1 d . . .
C3 C 0.64664(17) 0.78953(14) 0.25313(15) 0.0316(5) Uani 1 1 d . . .
C4 C 0.61591(19) 0.76108(16) 0.04201(14) 0.0368(6) Uani 1 1 d . . .
H4A H 0.5465 0.7610 0.0197 0.044 Uiso 1 1 calc R . .
H4B H 0.6503 0.7032 0.0253 0.044 Uiso 1 1 calc R . .
C5 C 0.67363(17) 0.84447(16) 0.01234(13) 0.0325(5) Uani 1 1 d . . .
H5 H 0.6339 0.9027 0.0211 0.039 Uiso 1 1 calc R . .
C6 C 0.7082(2) 0.83728(19) -0.07474(14) 0.0435(6) Uani 1 1 d . . .
H6A H 0.7031 0.7723 -0.0937 0.052 Uiso 1 1 calc R . .
H6B H 0.6658 0.8772 -0.1092 0.052 Uiso 1 1 calc R . .
C7 C 0.81881(19) 0.87021(19) -0.07602(14) 0.0436(6) Uani 1 1 d . . .
H7A H 0.8276 0.9224 -0.1138 0.052 Uiso 1 1 calc R . .
H7B H 0.8645 0.8189 -0.0917 0.052 Uiso 1 1 calc R . .
C8 C 0.84105(18) 0.90187(18) 0.00959(14) 0.0382(6) Uani 1 1 d . . .
H8A H 0.9118 0.8878 0.0247 0.046 Uiso 1 1 calc R . .
H8B H 0.8288 0.9693 0.0160 0.046 Uiso 1 1 calc R . .
C9 C 0.81353(18) 1.03843(15) 0.17053(13) 0.0321(5) Uani 1 1 d . . .
H9 H 0.8835 1.0254 0.1638 0.039 Uiso 1 1 calc R . .
C10 C 0.73799(17) 0.97453(14) 0.15943(12) 0.0277(5) Uani 1 1 d . . .
C11 C 0.64063(17) 1.01436(15) 0.17284(14) 0.0320(5) Uani 1 1 d . . .
H11 H 0.5791 0.9807 0.1676 0.038 Uiso 1 1 calc R . .
C12 C 0.64498(18) 1.10605(16) 0.19397(14) 0.0361(6) Uani 1 1 d . . .
H12 H 0.5875 1.1435 0.2050 0.043 Uiso 1 1 calc R . .
C13 C 0.68700(18) 0.81343(15) 0.33152(14) 0.0327(5) Uani 1 1 d . . .
C14 C 0.6552(2) 0.76354(17) 0.39845(15) 0.0413(6) Uani 1 1 d . . .
H14 H 0.6053 0.7164 0.3929 0.050 Uiso 1 1 calc R . .
C15 C 0.6959(2) 0.78224(18) 0.47275(16) 0.0468(7) Uani 1 1 d . . .
H15 H 0.6746 0.7470 0.5175 0.056 Uiso 1 1 calc R . .
C16 C 0.7669(2) 0.85134(18) 0.48245(14) 0.0450(6) Uani 1 1 d . . .
H16 H 0.7945 0.8639 0.5335 0.054 Uiso 1 1 calc R . .
C17 C 0.7975(2) 0.90216(18) 0.41709(15) 0.0431(6) Uani 1 1 d . . .
H17 H 0.8456 0.9507 0.4236 0.052 Uiso 1 1 calc R . .
C18 C 0.75904(19) 0.88326(17) 0.34211(14) 0.0389(6) Uani 1 1 d . . .
H18 H 0.7819 0.9181 0.2976 0.047 Uiso 1 1 calc R . .
S2 S 0.61801(8) 0.48822(8) 0.22181(6) 0.0468(4) Uani 0.527(3) 1 d P A 1
S2' S 0.66456(9) 0.37938(8) 0.22105(7) 0.0517(4) Uani 0.473(3) 1 d P A 2
N5 N 0.95628(14) 0.68461(12) 0.28902(11) 0.0328(4) Uani 1 1 d . . .
N6 N 0.97557(15) 0.75864(13) 0.24210(13) 0.0373(5) Uani 1 1 d . . .
N7 N 0.96865(14) 0.72943(13) 0.16779(12) 0.0360(5) Uani 1 1 d . . .
N8 N 0.92809(14) 0.52540(12) 0.37097(11) 0.0303(4) Uani 1 1 d . . .
C19 C 0.90993(17) 0.51622(15) 0.28484(13) 0.0300(5) Uani 1 1 d . . .
H19 H 0.9583 0.4683 0.2646 0.036 Uiso 1 1 calc R . .
C20 C 0.93792(16) 0.60697(14) 0.24581(14) 0.0302(5) Uani 1 1 d . . .
C21 C 0.94504(17) 0.63652(15) 0.16780(13) 0.0313(5) Uani 1 1 d . . .
C22 C 0.9526(2) 0.69140(15) 0.37583(14) 0.0386(6) Uani 1 1 d . . .
H22A H 0.9220 0.7513 0.3919 0.046 Uiso 1 1 calc R . .
H22B H 1.0219 0.6880 0.3982 0.046 Uiso 1 1 calc R . .
C23 C 0.88930(19) 0.61131(16) 0.40629(13) 0.0342(5) Uani 1 1 d . . .
H23 H 0.8164 0.6204 0.3923 0.041 Uiso 1 1 calc R . .
C24 C 0.9015(2) 0.59371(18) 0.49572(15) 0.0492(7) Uani 1 1 d . . .
H24A H 0.9685 0.6153 0.5145 0.059 Uiso 1 1 calc R . .
H24B H 0.8480 0.6263 0.5262 0.059 Uiso 1 1 calc R . .
C25 C 0.8916(2) 0.48849(17) 0.50501(15) 0.0438(6) Uani 1 1 d . . .
H25A H 0.8283 0.4725 0.5334 0.053 Uiso 1 1 calc R . .
H25B H 0.9497 0.4631 0.5352 0.053 Uiso 1 1 calc R . .
C26 C 0.89000(19) 0.44910(16) 0.42036(13) 0.0352(5) Uani 1 1 d . . .
H26A H 0.9343 0.3938 0.4160 0.042 Uiso 1 1 calc R . .
H26B H 0.8204 0.4316 0.4045 0.042 Uiso 1 1 calc R . .
C27 C 0.72262(17) 0.54410(16) 0.24551(13) 0.0339(5) Uani 1 1 d . . .
H27 H 0.7264 0.6099 0.2492 0.041 Uiso 1 1 calc R A 1
C28 C 0.80485(17) 0.48599(14) 0.25971(12) 0.0292(5) Uani 1 1 d . A .
C29 C 0.7780(2) 0.39288(16) 0.24867(15) 0.0426(6) Uani 1 1 d . . .
H29 H 0.8235 0.3427 0.2569 0.051 Uiso 1 1 calc R A 1
C30 C 0.66456(9) 0.37938(8) 0.22105(7) 0.0517(4) Uani 0.527(3) 1 d P A 1
H30 H 0.6308 0.3233 0.2073 0.062 Uiso 0.527(3) 1 calc PR A 1
C30' C 0.61801(8) 0.48822(8) 0.22181(6) 0.0468(4) Uani 0.473(3) 1 d P A 2
H30' H 0.5516 0.5106 0.2117 0.056 Uiso 0.473(3) 1 calc PR A 2
C31 C 0.92966(17) 0.58592(16) 0.09298(13) 0.0317(5) Uani 1 1 d . . .
C32 C 0.94938(19) 0.49119(16) 0.08607(15) 0.0401(6) Uani 1 1 d . . .
H32 H 0.9712 0.4571 0.1313 0.048 Uiso 1 1 calc R . .
C33 C 0.9376(2) 0.44629(18) 0.01392(15) 0.0440(6) Uani 1 1 d . . .
H33 H 0.9517 0.3817 0.0102 0.053 Uiso 1 1 calc R . .
C34 C 0.90551(19) 0.49394(19) -0.05254(15) 0.0441(6) Uani 1 1 d . . .
H34 H 0.8983 0.4628 -0.1020 0.053 Uiso 1 1 calc R . .
C35 C 0.88398(19) 0.58768(19) -0.04615(15) 0.0427(6) Uani 1 1 d . . .
H35 H 0.8613 0.6210 -0.0915 0.051 Uiso 1 1 calc R . .
C36 C 0.89515(17) 0.63336(18) 0.02557(14) 0.0370(6) Uani 1 1 d . . .
H36 H 0.8792 0.6976 0.0292 0.044 Uiso 1 1 calc R . .

loop_
_atom_site_aniso_label
_atom_site_aniso_U_11
_atom_site_aniso_U_22
_atom_site_aniso_U_33
_atom_site_aniso_U_23
_atom_site_aniso_U_13
_atom_site_aniso_U_12
S1 0.0503(4) 0.0298(3) 0.0367(3) -0.0045(3) -0.0010(3) -0.0035(3)
N1 0.0309(10) 0.0308(10) 0.0385(12) -0.0001(9) -0.0048(9) -0.0030(9)
N2 0.0362(12) 0.0397(11) 0.0485(13) 0.0040(10) -0.0013(10) -0.0106(9)
N3 0.0380(11) 0.0371(11) 0.0446(13) 0.0030(10) 0.0004(10) -0.0066(9)
N4 0.0290(10) 0.0342(10) 0.0289(9) -0.0042(8) -0.0027(8) 0.0021(9)
C1 0.0239(11) 0.0299(11) 0.0298(11) -0.0010(9) -0.0024(9) 0.0000(9)
C2 0.0279(12) 0.0234(10) 0.0357(13) -0.0003(10) -0.0027(10) 0.0006(9)
C3 0.0308(12) 0.0253(10) 0.0388(14) 0.0028(10) 0.0017(10) -0.0017(9)
C4 0.0364(13) 0.0350(13) 0.0391(14) -0.0046(11) -0.0084(11) -0.0013(11)
C5 0.0302(12) 0.0369(12) 0.0304(12) -0.0066(10) -0.0044(10) 0.0047(10)
C6 0.0466(15) 0.0512(16) 0.0326(13) -0.0098(11) -0.0009(11) 0.0058(12)
C7 0.0425(15) 0.0544(16) 0.0337(14) -0.0034(12) 0.0053(11) 0.0061(13)
C8 0.0319(13) 0.0483(14) 0.0342(14) -0.0041(11) 0.0056(11) -0.0011(11)
C9 0.0326(12) 0.0310(12) 0.0326(12) 0.0014(10) -0.0003(10) 0.0000(10)
C10 0.0306(12) 0.0281(11) 0.0244(11) 0.0001(9) 0.0012(9) -0.0007(10)
C11 0.0323(13) 0.0323(12) 0.0313(12) -0.0004(10) 0.0027(10) 0.0018(10)
C12 0.0389(14) 0.0353(12) 0.0342(13) -0.0004(10) 0.0056(11) 0.0073(11)
C13 0.0358(13) 0.0275(11) 0.0349(13) -0.0001(10) 0.0042(11) 0.0040(10)
C14 0.0452(15) 0.0369(13) 0.0418(15) 0.0001(11) 0.0080(12) -0.0009(12)
C15 0.0581(18) 0.0473(15) 0.0349(15) 0.0016(12) 0.0136(13) 0.0005(14)
C16 0.0560(16) 0.0502(15) 0.0289(13) -0.0076(12) 0.0044(12) 0.0086(14)
C17 0.0480(16) 0.0441(14) 0.0373(15) -0.0059(12) -0.0017(12) -0.0013(12)
C18 0.0439(15) 0.0404(13) 0.0323(13) 0.0027(11) -0.0009(11) -0.0034(12)
S2 0.0466(7) 0.0569(7) 0.0369(6) 0.0005(5) 0.0018(5) 0.0007(5)
S2' 0.0529(8) 0.0480(7) 0.0541(8) -0.0009(5) -0.0015(6) -0.0147(5)
N5 0.0353(11) 0.0275(9) 0.0358(11) 0.0015(9) 0.0006(9) -0.0007(8)
N6 0.0392(12) 0.0309(10) 0.0418(13) 0.0027(9) -0.0002(10) 0.0003(9)
N7 0.0325(11) 0.0339(11) 0.0415(12) 0.0019(9) 0.0004(9) -0.0002(9)
N8 0.0330(10) 0.0300(10) 0.0278(10) -0.0021(8) 0.0000(8) 0.0028(8)
C19 0.0327(13) 0.0283(11) 0.0290(12) -0.0024(10) 0.0008(10) 0.0020(9)
C20 0.0294(12) 0.0281(11) 0.0330(12) -0.0011(10) 0.0011(10) 0.0008(9)
C21 0.0287(12) 0.0292(12) 0.0359(12) 0.0033(10) 0.0036(10) 0.0023(10)
C22 0.0475(15) 0.0339(13) 0.0342(14) -0.0060(11) -0.0025(11) 0.0033(12)
C23 0.0371(13) 0.0371(12) 0.0285(12) -0.0038(10) 0.0028(10) 0.0051(11)
C24 0.069(2) 0.0452(15) 0.0336(14) -0.0029(12) 0.0013(14) 0.0023(14)
C25 0.0490(15) 0.0486(15) 0.0337(14) 0.0019(12) 0.0019(12) 0.0073(13)
C26 0.0360(13) 0.0388(13) 0.0309(13) 0.0062(10) 0.0011(11) 0.0028(11)
C27 0.0353(12) 0.0354(12) 0.0311(12) 0.0008(10) 0.0014(11) 0.0008(11)
C28 0.0330(12) 0.0307(11) 0.0240(11) -0.0010(9) 0.0015(9) -0.0017(10)
C29 0.0540(15) 0.0321(12) 0.0417(14) -0.0010(11) -0.0080(13) 0.0001(11)
C30 0.0529(8) 0.0480(7) 0.0541(8) -0.0009(5) -0.0015(6) -0.0147(5)
C30' 0.0466(7) 0.0569(7) 0.0369(6) 0.0005(5) 0.0018(5) 0.0007(5)
C31 0.0266(12) 0.0382(13) 0.0303(13) 0.0029(10) 0.0043(10) 0.0000(10)
C32 0.0461(15) 0.0417(14) 0.0325(14) 0.0032(11) 0.0032(11) 0.0024(12)
C33 0.0490(16) 0.0429(14) 0.0400(16) -0.0054(12) 0.0022(13) -0.0016(13)
C34 0.0392(15) 0.0592(17) 0.0338(14) -0.0034(13) -0.0012(11) -0.0080(13)
C35 0.0360(14) 0.0588(17) 0.0335(14) 0.0068(12) -0.0042(12) -0.0024(12)
C36 0.0297(12) 0.0416(14) 0.0397(14) 0.0050(11) 0.0017(10) -0.0010(11)

loop_
_atom_type_symbol
_atom_type_description
_atom_type_scat_dispersion_real
_atom_type_scat_dispersion_imag
_atom_type_scat_source
C C 0.0033 0.0016 'International Tables Vol C Tables 4.2.6.8 and 6.1.1.4'
H H 0.0000 0.0000 'International Tables Vol C Tables 4.2.6.8 and 6.1.1.4'
N N 0.0061 0.0033 'International Tables Vol C Tables 4.2.6.8 and 6.1.1.4'
S S 0.1246 0.1234 'International Tables Vol C Tables 4.2.6.8 and 6.1.1.4'

loop_
_geom_angle_atom_site_label_1
_geom_angle_atom_site_label_2
_geom_angle_atom_site_label_3
_geom_angle
C12 S1 C9 92.47(11)
N2 N1 C2 111.68(19)
N2 N1 C4 121.88(19)
C2 N1 C4 126.3(2)
N3 N2 N1 106.91(19)
N2 N3 C3 109.49(19)
C1 N4 C8 117.08(17)
C1 N4 C5 114.70(17)
C8 N4 C5 107.10(18)
N4 C1 C2 107.97(17)
N4 C1 C10 116.51(17)
C2 C1 C10 110.47(18)
N1 C2 C3 104.38(19)
N1 C2 C1 120.3(2)
C3 C2 C1 135.3(2)
N3 C3 C2 107.5(2)
N3 C3 C13 120.0(2)
C2 C3 C13 132.4(2)
N1 C4 C5 107.99(18)
N4 C5 C4 106.80(18)
N4 C5 C6 103.38(18)
C4 C5 C6 114.3(2)
C7 C6 C5 105.96(19)
C6 C7 C8 105.06(19)
N4 C8 C7 103.09(19)
C10 C9 S1 111.87(18)
C9 C10 C11 111.44(19)
C9 C10 C1 122.8(2)
C11 C10 C1 125.66(19)
C12 C11 C10 113.0(2)
C11 C12 S1 111.19(18)
C18 C13 C14 118.1(2)
C18 C13 C3 122.2(2)
C14 C13 C3 119.7(2)
C15 C14 C13 120.6(2)
C16 C15 C14 120.7(2)
C15 C16 C17 119.2(2)
C16 C17 C18 120.8(2)
C17 C18 C13 120.5(2)
N6 N5 C20 111.78(19)
N6 N5 C22 122.44(18)
C20 N5 C22 125.74(19)
N7 N6 N5 106.78(18)
N6 N7 C21 108.99(19)
C23 N8 C26 106.41(17)
C23 N8 C19 114.67(17)
C26 N8 C19 115.71(18)
N8 C19 C20 108.08(17)
N8 C19 C28 116.68(18)
C20 C19 C28 110.61(18)
N5 C20 C21 104.08(19)
N5 C20 C19 121.65(19)
C21 C20 C19 134.1(2)
N7 C21 C20 108.4(2)
N7 C21 C31 121.0(2)
C20 C21 C31 130.7(2)
N5 C22 C23 107.74(18)
N8 C23 C22 108.19(19)
N8 C23 C24 102.81(19)
C22 C23 C24 113.6(2)
C25 C24 C23 104.8(2)
C24 C25 C26 105.8(2)
N8 C26 C25 104.17(19)
C28 C27 S2 113.75(17)
C27 C28 C29 110.8(2)
C27 C28 C19 126.20(19)
C29 C28 C19 123.0(2)
C28 C29 S2' 113.38(19)
C32 C31 C36 118.1(2)
C32 C31 C21 122.1(2)
C36 C31 C21 119.8(2)
C33 C32 C31 120.6(2)
C34 C33 C32 120.9(2)
C33 C34 C35 119.0(2)
C36 C35 C34 120.7(2)
C35 C36 C31 120.7(2)

loop_
_geom_bond_atom_site_label_1
_geom_bond_atom_site_label_2
_geom_bond_distance
S1 C12 1.702(2)
S1 C9 1.706(2)
N1 N2 1.346(3)
N1 C2 1.352(3)
N1 C4 1.462(3)
N2 N3 1.318(3)
N3 C3 1.372(3)
N4 C1 1.463(3)
N4 C8 1.464(3)
N4 C5 1.472(3)
C1 C2 1.505(3)
C1 C10 1.534(3)
C2 C3 1.391(3)
C3 C13 1.463(3)
C4 C5 1.507(3)
C5 C6 1.538(3)
C6 C7 1.536(4)
C7 C8 1.538(3)
C9 C10 1.370(3)
C10 C11 1.426(3)
C11 C12 1.367(3)
C13 C18 1.395(3)
C13 C14 1.399(3)
C14 C15 1.387(4)
C15 C16 1.376(4)
C16 C17 1.381(4)
C17 C18 1.387(3)
S2 C27 1.647(3)
S2' C29 1.581(3)
N5 N6 1.350(3)
N5 C20 1.355(3)
N5 C22 1.464(3)
N6 N7 1.322(3)
N7 C21 1.373(3)
N8 C23 1.464(3)
N8 C26 1.466(3)
N8 C19 1.474(3)
C19 C20 1.507(3)
C19 C28 1.515(3)
C20 C21 1.382(3)
C21 C31 1.468(3)
C22 C23 1.514(3)
C23 C24 1.534(3)
C24 C25 1.528(3)
C25 C26 1.532(3)
C27 C28 1.391(3)
C28 C29 1.398(3)
C31 C32 1.393(3)
C31 C36 1.400(3)
C32 C33 1.383(3)
C33 C34 1.378(4)
C34 C35 1.383(4)
C35 C36 1.381(3)
